data_7051113
loop_
_publ_author_name
'K\"onig, Burkhard'
'Pitsch, Wolfgang'
'Dix, Ina'
'Jones, Peter G.'

_publ_section_title
;
 Synthesis and structure of bicyclic enediynes via twofold carbenoid
 ring closure
;
_journal_coden_ASTM NJCHE5
_journal_issue 7
_journal_name_full 'New Journal of Chemistry'
_journal_page_first 912
_journal_page_last 916
_journal_paper_doi 10.1039/b101572a
_journal_volume 25
_journal_year 2001
_chemical_formula_sum 'C30 H26 Br4 O2'
_chemical_formula_weight 738.15
_chemical_name_systematic
;
1,10-Dibromo-4,7-bis-(3-bromo-prop-1-ynyl)-4,7-bisbenzoyloxy-dodeca-
2,8-diyne
;
_space_group_IT_number 14
_symmetry_cell_setting monoclinic
_symmetry_space_group_name_Hall '-P 2yn'
_symmetry_space_group_name_H-M 'P 1 21/n 1'
_atom_sites_solution_hydrogens geom
_atom_sites_solution_primary direct
_atom_sites_solution_secondary difmap
_audit_creation_method SHELXL
_cell_angle_alpha 90.00
_cell_angle_beta 110.16
_cell_angle_gamma 90.00
_cell_formula_units_Z 2
_cell_length_a 9.5318(16)
_cell_length_b 15.850(2)
_cell_length_c 10.3573(11)
_cell_measurement_reflns_used 64
_cell_measurement_temperature 173(2)
_cell_measurement_theta_max 12.5
_cell_measurement_theta_min 5
_cell_volume 1468.9(3)
_computing_cell_refinement 'Siemens XSCANS'
_computing_data_collection 'Siemens XSCANS'
_computing_data_reduction 'Siemens XSCANS'
_computing_molecular_graphics 'Siemens XP'
_computing_publication_material SHELXL-93
_computing_structure_refinement 'SHELXL-93 (Sheldrick, 1993)'
_computing_structure_solution 'SHELXS-86 (Sheldrick, 1990)'
_diffrn_ambient_temperature 173(2)
_diffrn_measurement_device 'Siemens P4'
_diffrn_measurement_method \w-scans
_diffrn_radiation_monochromator graphite
_diffrn_radiation_source 'fine-focus sealed tube'
_diffrn_radiation_type MoK\a
_diffrn_radiation_wavelength 0.71073
_diffrn_reflns_av_R_equivalents 0.0419
_diffrn_reflns_av_sigmaI/netI 0.1022
_diffrn_reflns_limit_h_max 0
_diffrn_reflns_limit_h_min -11
_diffrn_reflns_limit_k_max 10
_diffrn_reflns_limit_k_min -18
_diffrn_reflns_limit_l_max 11
_diffrn_reflns_limit_l_min -11
_diffrn_reflns_number 4556
_diffrn_reflns_theta_max 25.00
_diffrn_reflns_theta_min 3.32
_diffrn_standards_decay_% 0
_diffrn_standards_interval_count 247
_diffrn_standards_number 3
_exptl_absorpt_coefficient_mu 5.504
_exptl_absorpt_correction_T_max 0.962
_exptl_absorpt_correction_T_min 0.545
_exptl_absorpt_correction_type psi-scan
_exptl_crystal_colour colourless
_exptl_crystal_density_diffrn 1.669
_exptl_crystal_description tablet
_exptl_crystal_F_000 724
_exptl_crystal_size_max 0.45
_exptl_crystal_size_mid 0.30
_exptl_crystal_size_min 0.15
_refine_diff_density_max 0.974
_refine_diff_density_min -1.113
_refine_diff_density_rms 0.093
_refine_ls_extinction_coef 0.0036(4)
_refine_ls_extinction_expression Fc^*^=kFc[1+0.001xFc^2^\l^3^/sin(2\q)]^-1/4^
_refine_ls_extinction_method SHELXL
_refine_ls_goodness_of_fit_all 0.903
_refine_ls_goodness_of_fit_obs 1.100
_refine_ls_hydrogen_treatment riding
_refine_ls_matrix_type full
_refine_ls_number_parameters 164
_refine_ls_number_reflns 2547
_refine_ls_number_restraints 132
_refine_ls_restrained_S_all 0.882
_refine_ls_restrained_S_obs 1.051
_refine_ls_R_factor_all 0.1093
_refine_ls_R_factor_obs 0.0470
_refine_ls_shift/esd_max 0.000
_refine_ls_shift/esd_mean 0.000
_refine_ls_structure_factor_coef Fsqd
_refine_ls_weighting_details 'w=1/[\s^2^(Fo^2^)+(0.0485P)^2^] where P=(Fo^2^+2Fc^2^)/3'
_refine_ls_weighting_scheme calc
_refine_ls_wR_factor_all 0.1061
_refine_ls_wR_factor_obs 0.0932
_reflns_number_observed 1397
_reflns_number_total 2547
_reflns_observed_criterion >2sigma(I)
_cod_data_source_file b101572a.txt
_cod_data_source_block noplaz
_cod_depositor_comments
;
The following automatic conversions were performed:

'_exptl_absorpt_correction_type' tag value 'Psi-scans' was replaced
with 'psi-scan' value.

Automatic conversion script
Id: cif_fix_values 1646 2011-03-28 12:23:43Z adriana 

The following automatic conversions were performed:

'_refine_ls_weighting_scheme' value 'calc
w=1/[\s^2^(Fo^2^)+(0.0485P)^2^] where P=(Fo^2^+2Fc^2^)/3' was changed
to 'calc'. New tag '_refine_ls_weighting_details' was created. The
value of the new tag was set to 'w=1/[\s^2^(Fo^2^)+(0.0485P)^2^]
where P=(Fo^2^+2Fc^2^)/3'.

Automatic conversion script
Id: cif_fix_values 3143 2015-03-26 13:38:13Z robertas 
;
_cod_original_cell_volume 1468.9(4)
_cod_original_sg_symbol_H-M P2(1)/n
_cod_database_code 7051113

loop_
_symmetry_equiv_pos_as_xyz
'x, y, z'
'-x+1/2, y+1/2, -z+1/2'
'-x, -y, -z'
'x-1/2, -y-1/2, z-1/2'

loop_
_atom_site_aniso_label
_atom_site_aniso_U_11
_atom_site_aniso_U_22
_atom_site_aniso_U_33
_atom_site_aniso_U_23
_atom_site_aniso_U_13
_atom_site_aniso_U_12
Br1 0.0495(4) 0.0446(5) 0.0414(4) -0.0139(3) 0.0196(3) -0.0237(4)
Br2 0.1561(10) 0.0909(8) 0.0443(4) -0.0072(4) 0.0492(5) 0.0336(7)
O 0.019(2) 0.009(2) 0.0315(19) 0.0040(16) 0.0068(16) -0.0004(16)
C1 0.038(4) 0.031(4) 0.026(3) 0.004(2) 0.008(3) -0.014(3)
C2 0.023(3) 0.022(4) 0.025(3) 0.002(2) 0.010(2) -0.003(3)
C3 0.016(3) 0.019(3) 0.022(2) 0.007(2) 0.008(2) 0.003(2)
C4 0.019(3) 0.011(3) 0.025(2) -0.004(2) 0.011(2) -0.005(2)
C5 0.012(3) 0.016(3) 0.022(2) 0.002(2) 0.006(2) 0.002(2)
C6 0.053(4) 0.047(5) 0.028(3) 0.000(3) 0.020(3) -0.003(3)
C7 0.032(3) 0.022(4) 0.026(3) 0.005(3) 0.010(3) -0.003(3)
C8 0.018(3) 0.017(3) 0.027(3) 0.002(2) 0.006(2) 0.002(2)
C9 0.019(3) 0.025(4) 0.030(3) 0.003(2) 0.011(2) 0.004(2)
C10 0.016(3) 0.018(3) 0.026(3) -0.004(2) 0.006(2) -0.001(2)
C11 0.029(4) 0.028(4) 0.036(3) -0.002(2) 0.016(3) 0.005(3)
C12 0.032(4) 0.035(4) 0.051(4) 0.015(3) 0.010(3) 0.014(3)
C13 0.032(4) 0.032(4) 0.035(3) 0.019(3) 0.004(3) -0.003(3)
C14 0.034(4) 0.038(4) 0.028(3) 0.008(3) 0.014(3) -0.002(3)
C15 0.022(3) 0.031(4) 0.029(3) 0.001(2) 0.006(2) 0.003(3)

loop_
_atom_site_label
_atom_site_type_symbol
_atom_site_fract_x
_atom_site_fract_y
_atom_site_fract_z
_atom_site_U_iso_or_equiv
_atom_site_thermal_displace_type
_atom_site_occupancy
_atom_site_calc_flag
_atom_site_refinement_flags
_atom_site_disorder_group
Br1 Br 0.52533(7) 0.75214(5) 0.76355(6) 0.0442(2) Uani 1 d . .
Br2 Br 0.23859(12) 0.48803(6) -0.01936(7) 0.0933(4) Uani 1 d . .
O O 0.2282(4) 0.4262(2) 0.4937(3) 0.0203(8) Uani 1 d U .
C1 C 0.4015(6) 0.6612(4) 0.7949(5) 0.0324(15) Uani 1 d U .
H1A H 0.4646 0.6238 0.8686 0.039 Uiso 1 calc R .
H1B H 0.3236 0.6859 0.8265 0.039 Uiso 1 calc R .
C2 C 0.3297(6) 0.6111(3) 0.6707(5) 0.0229(13) Uani 1 d U .
C3 C 0.2679(5) 0.5690(3) 0.5727(5) 0.0189(12) Uani 1 d U .
C4 C 0.1848(5) 0.5119(3) 0.4591(4) 0.0174(12) Uani 1 d U .
C5 C 0.0166(5) 0.5138(3) 0.4363(4) 0.0169(12) Uani 1 d U .
H5A H -0.0216 0.5718 0.4110 0.020 Uiso 1 calc R .
H5B H -0.0367 0.4761 0.3586 0.020 Uiso 1 calc R .
C6 C 0.2278(7) 0.5834(4) 0.0925(5) 0.0409(17) Uani 1 d U .
H6A H 0.3176 0.6190 0.1091 0.049 Uiso 1 calc R .
H6B H 0.1391 0.6179 0.0422 0.049 Uiso 1 calc R .
C7 C 0.2179(6) 0.5575(3) 0.2235(5) 0.0264(13) Uani 1 d U .
C8 C 0.2096(5) 0.5373(3) 0.3291(5) 0.0209(13) Uani 1 d U .
C9 C 0.3836(5) 0.4077(3) 0.5288(5) 0.0242(13) Uani 1 d U .
H9A H 0.4438 0.4593 0.5619 0.029 Uiso 1 calc R .
H9B H 0.4041 0.3863 0.4473 0.029 Uiso 1 calc R .
C10 C 0.4236(5) 0.3415(3) 0.6409(5) 0.0205(12) Uani 1 d U .
C11 C 0.5221(6) 0.2764(3) 0.6422(5) 0.0299(14) Uani 1 d U .
H11 H 0.5612 0.2711 0.5697 0.036 Uiso 1 calc R .
C12 C 0.5630(7) 0.2192(4) 0.7511(6) 0.0405(16) Uani 1 d U .
H12 H 0.6313 0.1752 0.7532 0.049 Uiso 1 calc R .
C13 C 0.5058(6) 0.2258(4) 0.8552(6) 0.0346(15) Uani 1 d U .
H13 H 0.5350 0.1868 0.9294 0.041 Uiso 1 calc R .
C14 C 0.4057(6) 0.2893(4) 0.8521(5) 0.0326(15) Uani 1 d U .
H14 H 0.3644 0.2933 0.9232 0.039 Uiso 1 calc R .
C15 C 0.3658(6) 0.3466(4) 0.7460(5) 0.0279(13) Uani 1 d U .
H15 H 0.2974 0.3904 0.7450 0.034 Uiso 1 calc R .

loop_
_atom_type_symbol
_atom_type_description
_atom_type_scat_dispersion_real
_atom_type_scat_dispersion_imag
_atom_type_scat_source
C C 0.0033 0.0016 'International Tables Vol C Tables 4.2.6.8 and 6.1.1.4'
H H 0.0000 0.0000 'International Tables Vol C Tables 4.2.6.8 and 6.1.1.4'
O O 0.0106 0.0060 'International Tables Vol C Tables 4.2.6.8 and 6.1.1.4'
Br Br -0.2901 2.4595 'International Tables Vol C Tables 4.2.6.8 and 6.1.1.4'

loop_
_geom_angle_atom_site_label_1
_geom_angle_atom_site_label_2
_geom_angle_atom_site_label_3
_geom_angle
_geom_angle_site_symmetry_1
_geom_angle_site_symmetry_3
_geom_angle_publ_flag
C9 O C4 116.3(4) . . ?
C2 C1 Br1 112.3(3) . . ?
C3 C2 C1 177.3(5) . . ?
C2 C3 C4 174.5(5) . . ?
O C4 C3 110.7(4) . . ?
O C4 C8 111.0(4) . . ?
C3 C4 C8 110.1(4) . . ?
O C4 C5 104.7(4) . . ?
C3 C4 C5 110.7(4) . . ?
C8 C4 C5 109.6(4) . . ?
C5 C5 C4 112.2(5) 3_566 . ?
C7 C6 Br2 112.0(4) . . ?
C8 C7 C6 179.5(6) . . ?
C7 C8 C4 175.2(6) . . ?
O C9 C10 107.6(4) . . ?
C15 C10 C11 119.2(5) . . ?
C15 C10 C9 120.0(5) . . ?
C11 C10 C9 120.8(5) . . ?
C10 C11 C12 119.3(5) . . ?
C13 C12 C11 120.7(6) . . ?
C12 C13 C14 119.8(5) . . ?
C15 C14 C13 120.0(5) . . ?
C14 C15 C10 121.0(5) . . ?

loop_
_geom_bond_atom_site_label_1
_geom_bond_atom_site_label_2
_geom_bond_distance
_geom_bond_site_symmetry_2
_geom_bond_publ_flag
Br1 C1 1.9594(51) . ?
Br2 C6 1.9290(56) . ?
O C9 1.4281(55) . ?
O C4 1.4300(58) . ?
C1 C2 1.4649(67) . ?
C2 C3 1.1876(64) . ?
C3 C4 1.4789(68) . ?
C4 C8 1.5003(63) . ?
C4 C5 1.5386(64) . ?
C5 C5 1.5239(82) 3_566 ?
C6 C7 1.4512(66) . ?
C7 C8 1.1683(61) . ?
C9 C10 1.5135(66) . ?
C10 C15 1.3814(65) . ?
C10 C11 1.3916(70) . ?
C11 C12 1.3942(72) . ?
C12 C13 1.3694(80) . ?
C13 C14 1.3783(76) . ?
C14 C15 1.3749(69) . ?

loop_
_geom_torsion_atom_site_label_1
_geom_torsion_atom_site_label_2
_geom_torsion_atom_site_label_3
_geom_torsion_atom_site_label_4
_geom_torsion
_geom_torsion_site_symmetry_1
_geom_torsion_site_symmetry_2
_geom_torsion_site_symmetry_3
_geom_torsion_site_symmetry_4
_geom_torsion_publ_flag
Br1 C1 C2 C3 -167.8(117) . . . . ?
C1 C2 C3 C4 -12.4(164) . . . . ?
C9 O C4 C3 -56.9(5) . . . . ?
C9 O C4 C8 65.6(5) . . . . ?
C9 O C4 C5 -176.3(4) . . . . ?
C2 C3 C4 O -58.3(57) . . . . ?
C2 C3 C4 C8 178.6(1000) . . . . ?
C2 C3 C4 C5 57.3(57) . . . . ?
O C4 C5 C5 59.3(6) . . . 3_566 ?
C3 C4 C5 C5 -60.1(7) . . . 3_566 ?
C8 C4 C5 C5 178.3(5) . . . 3_566 ?
Br2 C6 C7 C8 -159.4(778) . . . . ?
C6 C7 C8 C4 64.5(810) . . . . ?
O C4 C8 C7 113.8(67) . . . . ?
C3 C4 C8 C7 -123.3(66) . . . . ?
C5 C4 C8 C7 -1.3(69) . . . . ?
C4 O C9 C10 144.1(4) . . . . ?
O C9 C10 C15 -41.0(6) . . . . ?
O C9 C10 C11 141.1(5) . . . . ?
C15 C10 C11 C12 -1.5(8) . . . . ?
C9 C10 C11 C12 176.4(5) . . . . ?
C10 C11 C12 C13 0.8(9) . . . . ?
C11 C12 C13 C14 0.5(9) . . . . ?
C12 C13 C14 C15 -1.2(9) . . . . ?
C13 C14 C15 C10 0.6(8) . . . . ?
C11 C10 C15 C14 0.8(8) . . . . ?
C9 C10 C15 C14 -177.1(5) . . . . ?
